data_1531613
loop_
_publ_author_name
'Jacobs, H.'
'Bohger, P.'
'Kockelmann, W.'

_publ_section_title
;
 Rb Li (N H2)2, a rubidium amido lithiate investigated by X-ray and
 neutron diffraction
;
_journal_name_full 'Zeitschrift fuer Anorganische und Allgemeine Chemie'
_journal_page_first 1794
_journal_page_last 1798
_journal_volume 628
_journal_year 2002
_chemical_formula_sum 'H4 Li N2 Rb'
_chemical_name_systematic 'Rb (Li (N H2)2)'
_space_group_IT_number 62
_symmetry_space_group_name_Hall '-P 2ac 2n'
_symmetry_space_group_name_H-M 'P n m a'
_cell_angle_alpha 90
_cell_angle_beta 90
_cell_angle_gamma 90
_cell_formula_units_Z 4
_cell_length_a 7.772
_cell_length_b 3.843
_cell_length_c 11.583
_cell_volume 345.959
_citation_journal_id_ASTM ZAACAB
_cod_data_source_file Jacobs_ZAACAB_2002_981.cif
_cod_data_source_block H4Li1N2Rb1
_cod_original_cell_volume 345.9587
_cod_original_formula_sum 'H4 Li1 N2 Rb1'
_cod_database_code 1531613

loop_
_symmetry_equiv_pos_as_xyz
x,y,z
-x+1/2,-y,z+1/2
x+1/2,-y+1/2,-z+1/2
-x,y+1/2,-z
-x,-y,-z
x-1/2,y,-z-1/2
-x-1/2,y-1/2,z-1/2
x,-y-1/2,z

loop_
_atom_site_label
_atom_site_type_symbol
_atom_site_fract_x
_atom_site_fract_y
_atom_site_fract_z
_atom_site_occupancy
_atom_site_U_iso_or_equiv
N1 N-3 0.116 0.25 0.413 1 0.0
N2 N-3 0.1636 0.25 0.1124 1 0.0
H3 H+1 0.108 0.07 0.07 1 0.0
H2 H+1 0.241 0.25 0.43 1 0.0
Rb1 Rb+1 0.1223 0.25 0.74404 1 0.0
H1 H+1 0.125 0.25 0.339 1 0.0
Li1 Li+1 0.381 0.25 0.0029 1 0.0
